data_7702487
loop_
_publ_author_name
'Tenorio, Manuel Jim\'enez'
'Puerta, M. Carmen'
'Salcedo, Isabel'
'Valerga, Pedro'

_publ_section_title
;
 Structural characterisation of cationic methylallyl, methylindenyl and
 pentamethylcyclopentadienyl nickel complexes containing the bulky
 phosphine 1,2-bis(diisopropylphosphino)ethane&#x200A;&#x2020;
;
_journal_issue 5
_journal_name_full 'Journal of the Chemical Society, Dalton Transactions'
_journal_page_first 653
_journal_paper_doi 10.1039/b008441g
_journal_year 2001
_chemical_formula_sum 'C48 H67 B Ni P2'
_chemical_formula_weight 775.48
_space_group_IT_number 14
_space_group_name_Hall '-P 2yn'
_space_group_name_H-M_alt 'P 1 21/n 1'
_symmetry_cell_setting monoclinic
_symmetry_space_group_name_H-M 'P 1 21/n 1'
_atom_sites_solution_hydrogens geom
_atom_sites_solution_primary direct
_atom_sites_solution_secondary difmap
_audit_creation_method SHELXL-97
_cell_angle_alpha 90.00
_cell_angle_beta 100.72(2)
_cell_angle_gamma 90.00
_cell_formula_units_Z 4
_cell_length_a 14.207(4)
_cell_length_b 21.302(5)
_cell_length_c 14.514(4)
_cell_measurement_reflns_used 25
_cell_measurement_temperature 293(2)
_cell_measurement_theta_max 14.8
_cell_measurement_theta_min 12.7
_cell_volume 4316(2)
_computing_cell_refinement 'MSC/AFC Diffractometer Control'
_computing_data_collection 'MSC/AFC Diffractometer Control'
_computing_data_reduction texsan
_computing_molecular_graphics 'ORTEP32 (L.J.Farrugia, 1999)'
_computing_publication_material 'SHELXL-97 (Sheldrick, 1997)'
_computing_structure_refinement 'SHELXL-97 (Sheldrick, 1997)'
_computing_structure_solution DIRDIF
_diffrn_ambient_temperature 290(2)
_diffrn_measured_fraction_theta_full 0.820
_diffrn_measured_fraction_theta_max 0.820
_diffrn_measurement_device_type AFC6S
_diffrn_measurement_method omega/2-theta
_diffrn_radiation_monochromator graphite
_diffrn_radiation_source 'fine-focus sealed tube'
_diffrn_radiation_type MoK\a
_diffrn_radiation_wavelength 0.71069
_diffrn_reflns_av_R_equivalents 0.0317
_diffrn_reflns_av_sigmaI/netI 0.1067
_diffrn_reflns_limit_h_max 16
_diffrn_reflns_limit_h_min 0
_diffrn_reflns_limit_k_max 25
_diffrn_reflns_limit_k_min 0
_diffrn_reflns_limit_l_max 16
_diffrn_reflns_limit_l_min -17
_diffrn_reflns_number 6513
_diffrn_reflns_theta_full 25.05
_diffrn_reflns_theta_max 25.05
_diffrn_reflns_theta_min 2.86
_diffrn_standards_decay_% -5.63
_diffrn_standards_interval_count 100
_diffrn_standards_number 3
_exptl_absorpt_coefficient_mu 0.555
_exptl_absorpt_correction_T_max 1.000
_exptl_absorpt_correction_T_min 0.920
_exptl_absorpt_correction_type empirical
_exptl_absorpt_process_details psi-scan
_exptl_crystal_colour dark
_exptl_crystal_density_diffrn 1.193
_exptl_crystal_density_method 'not measured'
_exptl_crystal_description irregular
_exptl_crystal_F_000 1672
_exptl_crystal_size_max 0.300
_exptl_crystal_size_mid 0.300
_exptl_crystal_size_min 0.220
_refine_diff_density_max 0.824
_refine_diff_density_min -0.790
_refine_diff_density_rms 0.142
_refine_ls_extinction_method none
_refine_ls_goodness_of_fit_ref 1.060
_refine_ls_hydrogen_treatment mixed
_refine_ls_matrix_type full
_refine_ls_number_parameters 469
_refine_ls_number_reflns 6284
_refine_ls_number_restraints 0
_refine_ls_restrained_S_all 1.060
_refine_ls_R_factor_all 0.1382
_refine_ls_R_factor_gt 0.0811
_refine_ls_shift/su_max 0.055
_refine_ls_shift/su_mean 0.007
_refine_ls_structure_factor_coef Fsqd
_refine_ls_weighting_details 'calc w=1/[\s^2^(Fo^2^)+(0.1930P)^2^+3.5435P] where P=(Fo^2^+2Fc^2^)/3'
_refine_ls_weighting_scheme calc
_refine_ls_wR_factor_gt 0.2517
_refine_ls_wR_factor_ref 0.2954
_reflns_number_gt 3700
_reflns_number_total 6284
_reflns_threshold_expression >2sigma(I)
_cod_data_source_file b008441g.txt
_cod_data_source_block '[Ni(C5Me5)dippe]BPh4'
_cod_original_sg_symbol_H-M P21/n
_cod_database_code 7702487

loop_
_symmetry_equiv_pos_as_xyz
'x, y, z'
'-x+1/2, y+1/2, -z+1/2'
'-x, -y, -z'
'x-1/2, -y-1/2, z-1/2'

loop_
_atom_site_label
_atom_site_type_symbol
_atom_site_fract_x
_atom_site_fract_y
_atom_site_fract_z
_atom_site_U_iso_or_equiv
_atom_site_adp_type
_atom_site_occupancy
_atom_site_symmetry_multiplicity
_atom_site_calc_flag
_atom_site_refinement_flags
Ni1 Ni 0.31373(7) 0.05494(5) 0.24864(7) 0.0346(3) Uani 1 1 d .
P1 P 0.31256(15) 0.14176(10) 0.32798(14) 0.0354(5) Uani 1 1 d .
P2 P 0.43434(15) 0.09072(10) 0.19017(14) 0.0356(5) Uani 1 1 d .
C1 C 0.3152(7) -0.0472(4) 0.2474(7) 0.053(2) Uani 1 1 d .
C2 C 0.2630(6) -0.0217(4) 0.1601(6) 0.041(2) Uani 1 1 d .
C3 C 0.1827(6) 0.0123(5) 0.1762(7) 0.053(2) Uani 1 1 d .
C4 C 0.1874(6) 0.0101(4) 0.2772(7) 0.049(2) Uani 1 1 d .
C5 C 0.2709(7) -0.0274(5) 0.3173(7) 0.061(3) Uani 1 1 d .
C6 C 0.3920(9) -0.0963(5) 0.2583(9) 0.078(3) Uani 1 1 d .
H6A H 0.4119 -0.1026 0.1993 0.117 Uiso 1 1 calc R
H6B H 0.3675 -0.1350 0.2782 0.117 Uiso 1 1 calc R
H6C H 0.4457 -0.0828 0.3043 0.117 Uiso 1 1 calc R
C7 C 0.2815(9) -0.0403(5) 0.0642(7) 0.070(3) Uani 1 1 d .
H7A H 0.3403 -0.0635 0.0712 0.105 Uiso 1 1 calc R
H7B H 0.2862 -0.0032 0.0277 0.105 Uiso 1 1 calc R
H7C H 0.2297 -0.0659 0.0330 0.105 Uiso 1 1 calc R
C8 C 0.1020(8) 0.0352(6) 0.1055(8) 0.076(3) Uani 1 1 d .
H8A H 0.0573 0.0570 0.1362 0.113 Uiso 1 1 calc R
H8B H 0.0705 0.0002 0.0709 0.113 Uiso 1 1 calc R
H8C H 0.1254 0.0633 0.0632 0.113 Uiso 1 1 calc R
C9 C 0.1115(8) 0.0309(6) 0.3272(9) 0.082(4) Uani 1 1 d .
H9A H 0.0648 0.0551 0.2856 0.123 Uiso 1 1 calc R
H9B H 0.1392 0.0563 0.3801 0.123 Uiso 1 1 calc R
H9C H 0.0810 -0.0051 0.3486 0.123 Uiso 1 1 calc R
C10 C 0.2943(9) -0.0503(5) 0.4199(8) 0.076(3) Uani 1 1 d .
H10A H 0.2532 -0.0295 0.4557 0.114 Uiso 1 1 calc R
H10B H 0.3599 -0.0410 0.4459 0.114 Uiso 1 1 calc R
H10C H 0.2842 -0.0949 0.4217 0.114 Uiso 1 1 calc R
C11 C 0.2006(7) 0.1864(4) 0.3218(6) 0.048(2) Uani 1 1 d .
H11 H 0.1569 0.1594 0.3487 0.057 Uiso 1 1 calc R
C12 C 0.2077(9) 0.2467(5) 0.3756(8) 0.073(3) Uani 1 1 d .
H12A H 0.2387 0.2392 0.4393 0.109 Uiso 1 1 calc R
H12B H 0.1446 0.2631 0.3748 0.109 Uiso 1 1 calc R
H12C H 0.2443 0.2765 0.3473 0.109 Uiso 1 1 calc R
C13 C 0.1514(9) 0.1992(6) 0.2188(8) 0.085(4) Uani 1 1 d .
H13A H 0.1471 0.1607 0.1838 0.128 Uiso 1 1 calc R
H13B H 0.1885 0.2291 0.1913 0.128 Uiso 1 1 calc R
H13C H 0.0883 0.2156 0.2176 0.128 Uiso 1 1 calc R
C14 C 0.3629(7) 0.1412(5) 0.4550(6) 0.052(2) Uani 1 1 d .
H14 H 0.3731 0.1852 0.4740 0.062 Uiso 1 1 calc R
C15 C 0.4608(8) 0.1096(7) 0.4756(7) 0.085(4) Uani 1 1 d .
H15A H 0.5019 0.1284 0.4378 0.127 Uiso 1 1 calc R
H15B H 0.4537 0.0656 0.4614 0.127 Uiso 1 1 calc R
H15C H 0.4884 0.1148 0.5408 0.127 Uiso 1 1 calc R
C16 C 0.2958(9) 0.1142(6) 0.5132(7) 0.079(4) Uani 1 1 d .
H16A H 0.2351 0.1353 0.4985 0.118 Uiso 1 1 calc R
H16B H 0.3224 0.1198 0.5785 0.118 Uiso 1 1 calc R
H16C H 0.2870 0.0702 0.4999 0.118 Uiso 1 1 calc R
C17 C 0.3881(7) 0.1988(4) 0.2807(6) 0.050(2) Uani 1 1 d .
H17A H 0.3491 0.2226 0.2307 0.059 Uiso 1 1 calc R
H17B H 0.4153 0.2281 0.3297 0.059 Uiso 1 1 calc R
C18 C 0.4665(7) 0.1671(5) 0.2441(7) 0.052(2) Uani 1 1 d .
H18A H 0.5204 0.1615 0.2953 0.062 Uiso 1 1 calc R
H18B H 0.4873 0.1942 0.1981 0.062 Uiso 1 1 calc R
C19 C 0.5533(6) 0.0514(5) 0.2072(6) 0.048(2) Uani 1 1 d .
H19 H 0.5992 0.0834 0.1956 0.058 Uiso 1 1 calc R
C20 C 0.5615(8) -0.0012(5) 0.1419(8) 0.070(3) Uani 1 1 d .
H20A H 0.5396 0.0125 0.0785 0.105 Uiso 1 1 calc R
H20B H 0.5231 -0.0358 0.1555 0.105 Uiso 1 1 calc R
H20C H 0.6272 -0.0142 0.1496 0.105 Uiso 1 1 calc R
C21 C 0.5865(8) 0.0298(6) 0.3105(7) 0.072(3) Uani 1 1 d .
H21A H 0.5806 0.0641 0.3520 0.108 Uiso 1 1 calc R
H21B H 0.6521 0.0164 0.3196 0.108 Uiso 1 1 calc R
H21C H 0.5471 -0.0045 0.3236 0.108 Uiso 1 1 calc R
C22 C 0.4056(6) 0.1051(5) 0.0629(5) 0.045(2) Uani 1 1 d .
H22 H 0.3991 0.0639 0.0324 0.054 Uiso 1 1 calc R
C23 C 0.4839(8) 0.1410(5) 0.0236(7) 0.063(3) Uani 1 1 d .
H23A H 0.5442 0.1198 0.0415 0.094 Uiso 1 1 calc R
H23B H 0.4892 0.1829 0.0484 0.094 Uiso 1 1 calc R
H23C H 0.4671 0.1427 -0.0435 0.094 Uiso 1 1 calc R
C24 C 0.3089(8) 0.1388(5) 0.0340(7) 0.064(3) Uani 1 1 d .
H24A H 0.2604 0.1165 0.0587 0.096 Uiso 1 1 calc R
H24B H 0.2921 0.1402 -0.0332 0.096 Uiso 1 1 calc R
H24C H 0.3139 0.1808 0.0584 0.096 Uiso 1 1 calc R
C25 C 0.1153(6) 0.0714(4) 0.7093(6) 0.0375(19) Uani 1 1 d .
C26 C 0.1067(6) 0.0371(4) 0.6266(6) 0.042(2) Uani 1 1 d .
H26 H 0.0870 0.0581 0.5701 0.051 Uiso 1 1 calc R
C27 C 0.1261(7) -0.0267(4) 0.6238(7) 0.053(2) Uani 1 1 d .
H27 H 0.1199 -0.0479 0.5669 0.064 Uiso 1 1 calc R
C28 C 0.1550(7) -0.0579(5) 0.7079(9) 0.066(3) Uani 1 1 d .
H28 H 0.1672 -0.1008 0.7074 0.079 Uiso 1 1 calc R
C29 C 0.1660(8) -0.0271(5) 0.7913(8) 0.068(3) Uani 1 1 d .
H29 H 0.1881 -0.0483 0.8471 0.082 Uiso 1 1 calc R
C30 C 0.1442(7) 0.0358(5) 0.7921(7) 0.059(3) Uani 1 1 d .
H30 H 0.1485 0.0558 0.8496 0.071 Uiso 1 1 calc R
C31 C 0.0618(6) 0.1644(4) 0.8132(6) 0.042(2) Uani 1 1 d .
C32 C 0.1028(6) 0.2116(5) 0.8739(6) 0.048(2) Uani 1 1 d .
H32 H 0.1532 0.2343 0.8576 0.058 Uiso 1 1 calc R
C33 C 0.0740(7) 0.2269(5) 0.9563(6) 0.058(3) Uani 1 1 d .
H33 H 0.1041 0.2594 0.9935 0.070 Uiso 1 1 calc R
C34 C 0.0013(8) 0.1944(7) 0.9834(7) 0.074(4) Uani 1 1 d .
H34 H -0.0186 0.2040 1.0393 0.089 Uiso 1 1 calc R
C35 C -0.0422(8) 0.1468(5) 0.9262(7) 0.063(3) Uani 1 1 d .
H35 H -0.0919 0.1242 0.9439 0.075 Uiso 1 1 calc R
C36 C -0.0130(7) 0.1325(4) 0.8431(7) 0.055(2) Uani 1 1 d .
H36 H -0.0442 0.1005 0.8058 0.066 Uiso 1 1 calc R
C37 C 0.0104(6) 0.1674(4) 0.6223(6) 0.043(2) Uani 1 1 d .
C38 C -0.0860(6) 0.1740(4) 0.6271(7) 0.051(2) Uani 1 1 d .
H38 H -0.1044 0.1693 0.6850 0.061 Uiso 1 1 calc R
C39 C -0.1558(7) 0.1872(5) 0.5493(8) 0.061(3) Uani 1 1 d .
H39 H -0.2196 0.1906 0.5553 0.073 Uiso 1 1 calc R
C40 C -0.1303(8) 0.1954(4) 0.4623(8) 0.062(3) Uani 1 1 d .
H40 H -0.1762 0.2058 0.4102 0.074 Uiso 1 1 calc R
C41 C -0.0372(8) 0.1879(5) 0.4545(7) 0.063(3) Uani 1 1 d .
H41 H -0.0191 0.1929 0.3966 0.076 Uiso 1 1 calc R
C42 C 0.0306(7) 0.1728(5) 0.5324(7) 0.055(2) Uani 1 1 d .
H42 H 0.0932 0.1659 0.5244 0.066 Uiso 1 1 calc R
C43 C 0.1940(6) 0.1854(4) 0.7074(5) 0.040(2) Uani 1 1 d .
C44 C 0.2841(6) 0.1641(5) 0.7468(6) 0.051(2) Uani 1 1 d .
H44 H 0.2895 0.1250 0.7760 0.061 Uiso 1 1 calc R
C45 C 0.3671(7) 0.1980(6) 0.7449(8) 0.069(3) Uani 1 1 d .
H45 H 0.4264 0.1812 0.7715 0.083 Uiso 1 1 calc R
C46 C 0.3620(9) 0.2556(6) 0.7046(7) 0.068(3) Uani 1 1 d .
H46 H 0.4174 0.2787 0.7036 0.081 Uiso 1 1 calc R
C47 C 0.2747(8) 0.2793(6) 0.6657(7) 0.070(3) Uani 1 1 d .
H47 H 0.2704 0.3183 0.6364 0.084 Uiso 1 1 calc R
C48 C 0.1937(7) 0.2461(5) 0.6693(7) 0.055(2) Uani 1 1 d .
H48 H 0.1349 0.2645 0.6453 0.066 Uiso 1 1 calc R
B1 B 0.0950(7) 0.1465(5) 0.7136(7) 0.041(2) Uani 1 1 d .

loop_
_atom_site_aniso_label
_atom_site_aniso_U_11
_atom_site_aniso_U_22
_atom_site_aniso_U_33
_atom_site_aniso_U_23
_atom_site_aniso_U_13
_atom_site_aniso_U_12
Ni1 0.0392(6) 0.0323(6) 0.0328(6) 0.0003(5) 0.0077(4) -0.0036(5)
P1 0.0426(12) 0.0340(12) 0.0298(11) -0.0009(9) 0.0071(9) 0.0032(9)
P2 0.0417(12) 0.0330(12) 0.0329(11) -0.0040(9) 0.0088(9) -0.0024(9)
C1 0.066(6) 0.035(5) 0.050(5) -0.007(4) -0.009(5) -0.023(5)
C2 0.044(5) 0.038(5) 0.039(5) -0.003(4) -0.001(4) -0.013(4)
C3 0.043(5) 0.050(6) 0.060(6) 0.000(5) -0.007(4) -0.017(4)
C4 0.039(5) 0.046(5) 0.067(6) 0.006(4) 0.018(4) -0.021(4)
C5 0.062(6) 0.062(7) 0.057(6) 0.001(5) 0.003(5) -0.013(5)
C6 0.095(9) 0.038(6) 0.102(9) 0.016(6) 0.019(7) -0.006(6)
C7 0.091(8) 0.062(7) 0.058(6) -0.019(5) 0.018(6) -0.021(6)
C8 0.067(7) 0.065(7) 0.085(8) -0.017(6) -0.010(6) -0.006(6)
C9 0.072(7) 0.090(9) 0.096(9) -0.026(7) 0.046(7) -0.020(7)
C10 0.114(9) 0.054(7) 0.060(7) 0.014(5) 0.014(6) -0.022(6)
C11 0.056(6) 0.038(5) 0.053(5) -0.003(4) 0.022(4) 0.011(4)
C12 0.101(9) 0.051(6) 0.072(7) -0.015(5) 0.030(6) 0.029(6)
C13 0.075(8) 0.091(9) 0.080(8) -0.024(7) -0.010(6) 0.036(7)
C14 0.068(6) 0.053(6) 0.032(5) 0.000(4) 0.001(4) 0.004(5)
C15 0.064(7) 0.143(13) 0.042(6) 0.004(7) -0.003(5) 0.015(7)
C16 0.104(9) 0.092(9) 0.044(6) -0.001(6) 0.023(6) 0.009(7)
C17 0.064(6) 0.037(5) 0.049(5) -0.009(4) 0.015(5) -0.008(4)
C18 0.056(6) 0.049(6) 0.050(5) -0.017(4) 0.010(4) -0.021(5)
C19 0.044(5) 0.058(6) 0.046(5) 0.003(4) 0.020(4) 0.003(4)
C20 0.069(7) 0.073(8) 0.068(7) -0.003(6) 0.012(6) 0.015(6)
C21 0.080(7) 0.090(8) 0.041(6) 0.010(6) -0.001(5) 0.029(7)
C22 0.059(6) 0.052(6) 0.023(4) -0.002(4) 0.008(4) -0.011(4)
C23 0.087(8) 0.066(7) 0.041(5) 0.009(5) 0.025(5) -0.016(6)
C24 0.089(8) 0.046(6) 0.049(6) 0.005(5) -0.008(5) 0.007(5)
C25 0.038(4) 0.024(4) 0.050(5) 0.002(3) 0.005(4) 0.001(3)
C26 0.055(5) 0.036(5) 0.038(5) -0.005(4) 0.013(4) 0.003(4)
C27 0.059(6) 0.038(5) 0.065(6) -0.016(5) 0.019(5) -0.003(4)
C28 0.057(6) 0.035(5) 0.106(9) 0.026(6) 0.014(6) 0.005(5)
C29 0.097(8) 0.048(6) 0.051(6) -0.020(5) -0.008(6) 0.022(6)
C30 0.069(6) 0.051(6) 0.051(6) -0.014(5) -0.001(5) 0.018(5)
C31 0.042(5) 0.032(4) 0.046(5) 0.005(4) -0.007(4) 0.008(4)
C32 0.041(5) 0.064(6) 0.036(5) 0.000(4) -0.003(4) 0.005(4)
C33 0.055(6) 0.073(7) 0.041(5) -0.004(5) -0.006(5) 0.019(5)
C34 0.072(7) 0.105(10) 0.044(6) 0.002(6) 0.005(5) 0.037(7)
C35 0.063(6) 0.070(7) 0.060(7) 0.022(6) 0.024(5) 0.004(6)
C36 0.068(6) 0.041(6) 0.058(6) 0.005(4) 0.016(5) 0.003(5)
C37 0.034(4) 0.038(5) 0.055(6) -0.012(4) 0.001(4) 0.004(4)
C38 0.049(5) 0.038(5) 0.061(6) -0.006(4) -0.001(5) -0.001(4)
C39 0.039(5) 0.056(6) 0.083(8) -0.023(6) -0.004(5) 0.004(4)
C40 0.064(7) 0.038(5) 0.073(7) -0.016(5) -0.016(6) 0.016(5)
C41 0.075(7) 0.062(7) 0.046(6) -0.006(5) -0.005(5) 0.015(5)
C42 0.053(6) 0.058(6) 0.052(6) -0.015(5) 0.006(5) 0.002(5)
C43 0.052(5) 0.040(5) 0.028(4) -0.013(4) 0.004(4) 0.000(4)
C44 0.047(5) 0.063(6) 0.044(5) -0.018(5) 0.010(4) 0.005(5)
C45 0.046(6) 0.090(9) 0.070(7) -0.031(7) 0.008(5) 0.000(6)
C46 0.073(8) 0.079(9) 0.054(6) -0.007(6) 0.016(6) -0.035(6)
C47 0.079(8) 0.076(8) 0.056(6) 0.003(6) 0.012(6) -0.024(7)
C48 0.048(5) 0.058(6) 0.061(6) 0.003(5) 0.013(5) -0.008(5)
B1 0.055(6) 0.033(5) 0.038(5) -0.010(4) 0.015(5) 0.003(4)

loop_
_atom_type_symbol
_atom_type_description
_atom_type_scat_dispersion_real
_atom_type_scat_dispersion_imag
_atom_type_scat_source
C C 0.0033 0.0016 'International Tables Vol C Tables 4.2.6.8 and 6.1.1.4'
H H 0.0000 0.0000 'International Tables Vol C Tables 4.2.6.8 and 6.1.1.4'
B B 0.0013 0.0007 'International Tables Vol C Tables 4.2.6.8 and 6.1.1.4'
P P 0.1023 0.0942 'International Tables Vol C Tables 4.2.6.8 and 6.1.1.4'
Ni Ni 0.3393 1.1124 'International Tables Vol C Tables 4.2.6.8 and 6.1.1.4'

loop_
_geom_angle_atom_site_label_1
_geom_angle_atom_site_label_2
_geom_angle_atom_site_label_3
_geom_angle
C4 Ni1 C2 64.6(4)
C4 Ni1 C5 39.7(4)
C2 Ni1 C5 64.0(4)
C4 Ni1 C3 39.6(4)
C2 Ni1 C3 38.4(4)
C5 Ni1 C3 65.9(4)
C4 Ni1 P1 100.8(3)
C2 Ni1 P1 159.8(3)
C5 Ni1 P1 114.5(3)
C3 Ni1 P1 121.6(3)
C4 Ni1 C1 64.2(4)
C2 Ni1 C1 39.4(3)
C5 Ni1 C1 36.5(4)
C3 Ni1 C1 65.4(4)
P1 Ni1 C1 148.6(3)
C4 Ni1 P2 167.6(3)
C2 Ni1 P2 103.6(2)
C5 Ni1 P2 140.4(3)
C3 Ni1 P2 128.6(3)
P1 Ni1 P2 89.58(9)
C1 Ni1 P2 109.7(3)
C17 P1 C11 101.5(4)
C17 P1 C14 103.4(4)
C11 P1 C14 102.8(4)
C17 P1 Ni1 107.6(3)
C11 P1 Ni1 120.3(3)
C14 P1 Ni1 118.8(3)
C18 P2 C22 105.9(4)
C18 P2 C19 101.3(5)
C22 P2 C19 103.6(4)
C18 P2 Ni1 107.2(3)
C22 P2 Ni1 113.8(3)
C19 P2 Ni1 123.3(3)
C5 C1 C2 107.7(9)
C5 C1 C6 124.7(10)
C2 C1 C6 126.7(10)
C5 C1 Ni1 71.1(6)
C2 C1 Ni1 68.2(5)
C6 C1 Ni1 134.8(7)
C3 C2 C1 110.2(8)
C3 C2 C7 124.8(8)
C1 C2 C7 123.9(9)
C3 C2 Ni1 72.4(5)
C1 C2 Ni1 72.4(5)
C7 C2 Ni1 131.3(6)
C2 C3 C4 105.3(8)
C2 C3 C8 127.2(9)
C4 C3 C8 126.6(10)
C2 C3 Ni1 69.2(5)
C4 C3 Ni1 69.5(5)
C8 C3 Ni1 133.5(7)
C5 C4 C3 107.5(8)
C5 C4 C9 125.6(10)
C3 C4 C9 125.8(9)
C5 C4 Ni1 70.9(5)
C3 C4 Ni1 71.0(5)
C9 C4 Ni1 132.6(7)
C1 C5 C4 109.1(9)
C1 C5 C10 125.2(10)
C4 C5 C10 124.9(10)
C1 C5 Ni1 72.5(6)
C4 C5 Ni1 69.5(5)
C10 C5 Ni1 132.4(7)
C12 C11 C13 109.1(8)
C12 C11 P1 116.4(7)
C13 C11 P1 111.6(6)
C16 C14 C15 111.8(9)
C16 C14 P1 113.3(7)
C15 C14 P1 111.6(7)
C18 C17 P1 111.2(7)
C17 C18 P2 114.5(6)
C20 C19 C21 110.2(9)
C20 C19 P2 115.6(7)
C21 C19 P2 111.5(6)
C24 C22 C23 109.6(8)
C24 C22 P2 111.8(6)
C23 C22 P2 114.3(6)
C26 C25 C30 114.6(8)
C26 C25 B1 124.0(8)
C30 C25 B1 121.3(8)
C27 C26 C25 123.5(9)
C26 C27 C28 118.2(9)
C27 C28 C29 121.2(10)
C28 C29 C30 119.3(10)
C29 C30 C25 123.0(9)
C32 C31 C36 114.1(9)
C32 C31 B1 124.6(8)
C36 C31 B1 121.3(8)
C33 C32 C31 124.5(10)
C34 C33 C32 119.6(10)
C33 C34 C35 118.6(10)
C36 C35 C34 121.0(10)
C35 C36 C31 122.2(10)
C38 C37 C42 114.6(8)
C38 C37 B1 123.7(8)
C42 C37 B1 121.4(8)
C37 C38 C39 122.7(10)
C40 C39 C38 120.0(9)
C41 C40 C39 119.0(9)
C40 C41 C42 120.1(10)
C41 C42 C37 123.5(9)
C44 C43 C48 113.7(9)
C44 C43 B1 123.2(8)
C48 C43 B1 122.9(8)
C45 C44 C43 123.2(10)
C44 C45 C46 120.2(11)
C47 C46 C45 119.1(10)
C48 C47 C46 120.3(11)
C47 C48 C43 123.5(10)
C43 B1 C37 108.5(7)
C43 B1 C25 109.5(7)
C37 B1 C25 109.7(7)
C43 B1 C31 108.6(7)
C37 B1 C31 110.6(7)
C25 B1 C31 110.0(7)

loop_
_geom_bond_atom_site_label_1
_geom_bond_atom_site_label_2
_geom_bond_distance
Ni1 C4 2.141(8)
Ni1 C2 2.120(8)
Ni1 C5 2.159(11)
Ni1 C3 2.160(8)
Ni1 P1 2.180(2)
Ni1 C1 2.177(9)
Ni1 P2 2.186(2)
P1 C17 1.837(9)
P1 C11 1.841(9)
P1 C14 1.849(9)
P2 C18 1.826(9)
P2 C22 1.841(8)
P2 C19 1.861(9)
C1 C5 1.356(14)
C1 C2 1.449(12)
C1 C6 1.498(14)
C2 C3 1.407(13)
C2 C7 1.516(12)
C3 C4 1.455(13)
C3 C8 1.473(14)
C4 C5 1.459(14)
C4 C9 1.476(13)
C5 C10 1.543(14)
C11 C12 1.497(13)
C11 C13 1.552(14)
C14 C16 1.501(14)
C14 C15 1.525(14)
C17 C18 1.484(13)
C19 C20 1.485(13)
C19 C21 1.555(13)
C22 C24 1.538(13)
C22 C23 1.545(12)
C25 C26 1.391(12)
C25 C30 1.415(13)
C25 B1 1.630(12)
C26 C27 1.389(12)
C27 C28 1.384(14)
C28 C29 1.360(15)
C29 C30 1.375(14)
C31 C32 1.392(12)
C31 C36 1.397(13)
C31 B1 1.647(13)
C32 C33 1.373(13)
C33 C34 1.361(16)
C34 C35 1.380(16)
C35 C36 1.381(14)
C37 C38 1.392(12)
C37 C42 1.392(13)
C37 B1 1.675(13)
C38 C39 1.386(13)
C39 C40 1.387(15)
C40 C41 1.357(14)
C41 C42 1.379(13)
C43 C44 1.378(12)
C43 C48 1.405(13)
C43 B1 1.649(13)
C44 C45 1.388(14)
C45 C46 1.356(16)
C46 C47 1.360(16)
C47 C48 1.361(14)
